data_7243448
loop_
_publ_author_name
'Chinen, Beatrice L.'
'Hyvl, Jakub'
'Brayton, Daniel F.'
'Riek, Matthew M.'
'Yoshida, Wesley Y.'
'Chapp, Timothy W.'
'Rheingold, Arnold L.'
'Cain, Matthew F.'

_publ_section_title
;
 Trimerization and cyclization of reactive P-functionalities confined
 within OCO pincers
;
_journal_issue 46
_journal_name_full 'RSC Advances'
_journal_page_first 28602
_journal_page_last 28613
_journal_paper_doi 10.1039/D1RA05926B
_journal_volume 11
_journal_year 2021
_chemical_formula_moiety 'C11 H7 Br F6 O3'
_chemical_formula_sum 'C11 H7 Br F6 O3'
_chemical_formula_weight 381.08
_space_group_crystal_system monoclinic
_space_group_IT_number 9
_space_group_name_Hall 'C -2yc'
_space_group_name_H-M_alt 'C 1 c 1'
_atom_sites_solution_hydrogens mixed
_atom_sites_solution_primary direct
_audit_creation_date 2019-05-23
_audit_creation_method
;
Olex2 1.2-beta
(compiled 2018.05.29 svn.r3508 for OlexSys, GUI svn.r5506)
;
_audit_update_record
;
2021-07-08 deposited with the CCDC.	2021-08-10 downloaded from the CCDC.
;
_cell_angle_alpha 90
_cell_angle_beta 100.826(2)
_cell_angle_gamma 90
_cell_formula_units_Z 8
_cell_length_a 13.9233(7)
_cell_length_b 14.4415(9)
_cell_length_c 12.9349(7)
_cell_measurement_reflns_used 2736
_cell_measurement_temperature 100
_cell_measurement_theta_max 28.27
_cell_measurement_theta_min 2.77
_cell_volume 2554.6(2)
_computing_cell_refinement 'SAINT v8.38A (Bruker, 2017)'
_computing_data_collection 'APEX3 v2017.3-0 (Bruker, 2017)'
_computing_data_reduction 'SAINT v8.38A (Bruker, 2017)'
_computing_molecular_graphics 'Olex2 (Dolomanov et al., 2009)'
_computing_publication_material 'Olex2 (Dolomanov et al., 2009)'
_computing_structure_refinement 'ShelXL (Sheldrick, 2015)'
_computing_structure_solution 'ShelXT (Sheldrick, 2015)'
_diffrn_ambient_temperature 100.0
_diffrn_detector 'Bruker APEX-II CCD'
_diffrn_detector_area_resol_mean 8.258
_diffrn_detector_type 'CCD Area Detector'
_diffrn_measured_fraction_theta_full 0.999
_diffrn_measured_fraction_theta_max 0.998
_diffrn_measurement_device 'Kappa Four-Circle Diffractometer'
_diffrn_measurement_device_type 'Bruker APEX II Ultra'
_diffrn_measurement_method '\w and \f scans'
_diffrn_radiation_monochromator 'Double Bounce Multilayer Mirrors'
_diffrn_radiation_probe x-ray
_diffrn_radiation_type MoK\a
_diffrn_radiation_wavelength 0.71073
_diffrn_reflns_av_R_equivalents 0.0348
_diffrn_reflns_av_unetI/netI 0.0634
_diffrn_reflns_Laue_measured_fraction_full 0.999
_diffrn_reflns_Laue_measured_fraction_max 0.998
_diffrn_reflns_limit_h_max 18
_diffrn_reflns_limit_h_min -16
_diffrn_reflns_limit_k_max 16
_diffrn_reflns_limit_k_min -19
_diffrn_reflns_limit_l_max 17
_diffrn_reflns_limit_l_min -16
_diffrn_reflns_number 8847
_diffrn_reflns_point_group_measured_fraction_full 0.745
_diffrn_reflns_point_group_measured_fraction_max 0.726
_diffrn_reflns_theta_full 25.000
_diffrn_reflns_theta_max 28.287
_diffrn_reflns_theta_min 2.051
_diffrn_source 'Micro Focus Rotating Anode'
_diffrn_source_type 'Bruker TXS'
_diffrn_standards_number 0
_exptl_absorpt_coefficient_mu 3.300
_exptl_absorpt_correction_T_max 0.7457
_exptl_absorpt_correction_T_min 0.5761
_exptl_absorpt_correction_type multi-scan
_exptl_absorpt_process_details
'SADABS-2016/2 (Bruker,2016/2) was used for absorption correction. wR2(int) was 0.0833 before and 0.0669 after correction. The Ratio of minimum to maximum transmission is 0.7726. The \l/2 correction factor is Not present.'
_exptl_crystal_colour colourless
_exptl_crystal_colour_primary colourless
_exptl_crystal_density_diffrn 1.982
_exptl_crystal_description block
_exptl_crystal_F_000 1488
_exptl_crystal_size_max 0.32
_exptl_crystal_size_mid 0.31
_exptl_crystal_size_min 0.28
_refine_diff_density_max 0.414
_refine_diff_density_min -0.312
_refine_diff_density_rms 0.071
_refine_ls_abs_structure_details
;
 Classical Flack method preferred over Parsons because s.u. lower.
;
_refine_ls_abs_structure_Flack 0.007(5)
_refine_ls_extinction_method none
_refine_ls_goodness_of_fit_ref 0.833
_refine_ls_hydrogen_treatment mixed
_refine_ls_matrix_type full
_refine_ls_number_parameters 386
_refine_ls_number_reflns 4616
_refine_ls_number_restraints 2
_refine_ls_restrained_S_all 0.833
_refine_ls_R_factor_all 0.0251
_refine_ls_R_factor_gt 0.0230
_refine_ls_shift/su_max 0.001
_refine_ls_shift/su_mean 0.000
_refine_ls_structure_factor_coef Fsqd
_refine_ls_weighting_details 'w=1/[\s^2^(Fo^2^)] where P=(Fo^2^+2Fc^2^)/3'
_refine_ls_weighting_scheme calc
_refine_ls_wR_factor_gt 0.0533
_refine_ls_wR_factor_ref 0.0541
_reflns_Friedel_coverage 0.452
_reflns_Friedel_fraction_full 0.491
_reflns_Friedel_fraction_max 0.453
_reflns_number_gt 4370
_reflns_number_total 4616
_reflns_threshold_expression 'I > 2\s(I)'
_cod_data_source_file d1ra05926b2.cif
_cod_data_source_block cain80_0m_a
_cod_depositor_comments
;
The following automatic conversions were performed:

data item '_diffrn_radiation_probe' value 'X-ray' was changed to
'x-ray' in accordance with the
/home/data/users/saulius/crontab/automatic-downloads/rss-feeds/RSC/lib/dictionaries/cif_core.dic
dictionary named 'cif_core.dic' version 2.4.2 last updated on
2011-04-26.

Automatic conversion script
Id: cif_fix_values 7556 2019-12-06 15:28:31Z antanas 
;
_cod_database_code 7243448
_shelx_shelxl_version_number 2014/7
_shelx_space_group_comment
;
The symmetry employed for this shelxl refinement is uniquely defined
by the following loop, which should always be used as a source of
symmetry information in preference to the above space-group names.
They are only intended as comments.
;
_shelx_estimated_absorpt_t_max 0.458
_shelx_estimated_absorpt_t_min 0.418
_olex2_refinement_description
;
1. Fixed Uiso
 At 1.2 times of:
  All C(H) groups
 At 1.5 times of:
  All C(H,H,H) groups, All O(H) groups
2.a Aromatic/amide H refined with riding coordinates:
 C9(H9), C8(H8), C9'(H9'), C7'(H7'), C8'(H8'), C7(H7)
2.b Idealised Me refined as rotating group:
 C11'(H11A,H11B,H11C), C11(H11D,H11E,H11F)
2.c Idealised tetrahedral OH refined as rotating group:
 O1'(H1')
;
_olex2_submission_special_instructions 'No special instructions were received'

loop_
_space_group_symop_operation_xyz
'x, y, z'
'x, -y, z+1/2'
'x+1/2, y+1/2, z'
'x+1/2, -y+1/2, z+1/2'

loop_
_atom_site_label
_atom_site_type_symbol
_atom_site_fract_x
_atom_site_fract_y
_atom_site_fract_z
_atom_site_U_iso_or_equiv
_atom_site_adp_type
_atom_site_occupancy
_atom_site_site_symmetry_order
_atom_site_calc_flag
_atom_site_refinement_flags_posn
_atom_site_refinement_flags_adp
_atom_site_refinement_flags_occupancy
_atom_site_disorder_assembly
_atom_site_disorder_group
Br1' Br 0.56688(2) 0.56276(2) 0.68114(2) 0.01416(8) Uani 1 1 d . . . . .
Br1 Br 0.52561(2) 0.12663(2) 0.66614(2) 0.01445(8) Uani 1 1 d . . . . .
F1 F 0.54751(15) -0.07546(15) 0.57671(16) 0.0191(4) Uani 1 1 d . . . . .
F4' F 0.26846(17) 0.61011(17) 0.45232(17) 0.0234(5) Uani 1 1 d . . . . .
F2' F 0.27356(15) 0.46697(17) 0.32178(16) 0.0227(5) Uani 1 1 d . . . . .
F4 F 0.33857(16) -0.07664(16) 0.30171(17) 0.0228(5) Uani 1 1 d . . . . .
F6' F 0.34172(16) 0.59434(17) 0.61390(16) 0.0234(5) Uani 1 1 d . . . . .
O1' O 0.41658(17) 0.42804(17) 0.57602(18) 0.0142(5) Uani 1 1 d . . . . .
H1' H 0.4705 0.4050 0.5694 0.021 Uiso 1 1 calc GR . . . .
F6 F 0.26006(15) 0.03646(16) 0.35898(17) 0.0213(5) Uani 1 1 d . . . . .
F3 F 0.43356(15) -0.17188(15) 0.51465(18) 0.0234(5) Uani 1 1 d . . . . .
O1 O 0.36866(17) -0.00249(19) 0.56786(18) 0.0136(5) Uani 1 1 d . . . . .
F1' F 0.40319(16) 0.38118(15) 0.35636(17) 0.0222(5) Uani 1 1 d . . . . .
O3 O 0.59237(18) 0.35246(18) 0.5804(2) 0.0198(5) Uani 1 1 d . . . . .
F2 F 0.51977(16) -0.10923(16) 0.41165(17) 0.0227(5) Uani 1 1 d . . . . .
O3' O 0.77502(17) 0.66093(19) 0.5833(2) 0.0177(5) Uani 1 1 d . . . . .
F3' F 0.28209(17) 0.35691(17) 0.43405(19) 0.0282(5) Uani 1 1 d . . . . .
F5 F 0.25843(16) -0.09959(17) 0.42569(17) 0.0240(5) Uani 1 1 d . . . . .
O2 O 0.70807(16) 0.24372(17) 0.60009(19) 0.0161(5) Uani 1 1 d . . . . .
O2' O 0.66827(16) 0.76122(16) 0.62966(18) 0.0151(5) Uani 1 1 d . . . . .
F5' F 0.22880(16) 0.49849(19) 0.5464(2) 0.0321(6) Uani 1 1 d . . . . .
C10 C 0.6211(2) 0.2765(2) 0.5604(2) 0.0119(6) Uani 1 1 d . . . . .
C11' C 0.7487(2) 0.8046(3) 0.7012(3) 0.0187(7) Uani 1 1 d . . . . .
H11A H 0.7985 0.8249 0.6617 0.028 Uiso 1 1 calc GR . . . .
H11B H 0.7775 0.7598 0.7552 0.028 Uiso 1 1 calc GR . . . .
H11C H 0.7243 0.8582 0.7348 0.028 Uiso 1 1 calc GR . . . .
C11 C 0.7693(2) 0.3018(3) 0.6772(3) 0.0194(7) Uani 1 1 d . . . . .
H11D H 0.7844 0.3594 0.6436 0.029 Uiso 1 1 calc GR . . . .
H11E H 0.8302 0.2690 0.7055 0.029 Uiso 1 1 calc GR . . . .
H11F H 0.7347 0.3161 0.7346 0.029 Uiso 1 1 calc GR . . . .
C10' C 0.6923(2) 0.6889(2) 0.5762(2) 0.0121(6) Uani 1 1 d . . . . .
C5' C 0.5403(2) 0.5886(2) 0.5345(2) 0.0108(6) Uani 1 1 d . . . . .
C9 C 0.4632(2) 0.0886(3) 0.3376(3) 0.0135(6) Uani 1 1 d . . . . .
H9 H 0.4301 0.0465 0.2865 0.016 Uiso 1 1 calc R . . . .
C8 C 0.5130(2) 0.1629(3) 0.3045(3) 0.0147(7) Uani 1 1 d . . . . .
H8 H 0.5132 0.1713 0.2317 0.018 Uiso 1 1 calc R . . . .
C3 C 0.4774(3) -0.0937(3) 0.4945(3) 0.0158(7) Uani 1 1 d . . . . .
C4' C 0.4622(2) 0.5516(2) 0.4612(3) 0.0102(6) Uani 1 1 d . . . . .
C5 C 0.5130(2) 0.1355(2) 0.5178(2) 0.0097(6) Uani 1 1 d . . . . .
C4 C 0.4602(2) 0.0738(2) 0.4441(2) 0.0105(6) Uani 1 1 d . . . . .
C6 C 0.5633(2) 0.2104(2) 0.4833(3) 0.0120(6) Uani 1 1 d . . . . .
C9' C 0.4529(2) 0.5805(2) 0.3567(3) 0.0139(6) Uani 1 1 d . . . . .
H9' H 0.4008 0.5563 0.3059 0.017 Uiso 1 1 calc R . . . .
C2' C 0.3835(2) 0.4872(2) 0.4916(3) 0.0122(6) Uani 1 1 d . . . . .
C7' C 0.5938(2) 0.6781(3) 0.3974(3) 0.0148(7) Uani 1 1 d . . . . .
H7' H 0.6381 0.7209 0.3761 0.018 Uiso 1 1 calc R . . . .
C6' C 0.6061(2) 0.6507(2) 0.5014(3) 0.0114(6) Uani 1 1 d . . . . .
C8' C 0.5169(3) 0.6434(3) 0.3242(3) 0.0161(7) Uani 1 1 d . . . . .
H8' H 0.5078 0.6622 0.2527 0.019 Uiso 1 1 calc R . . . .
C3' C 0.3339(3) 0.4235(3) 0.3989(3) 0.0175(7) Uani 1 1 d . . . . .
C1' C 0.3041(3) 0.5484(3) 0.5266(3) 0.0175(7) Uani 1 1 d . . . . .
C2 C 0.4052(2) -0.0115(2) 0.4749(2) 0.0116(6) Uani 1 1 d . . . . .
C1 C 0.3148(3) -0.0381(3) 0.3887(3) 0.0166(7) Uani 1 1 d . . . . .
C7 C 0.5624(2) 0.2247(2) 0.3776(3) 0.0140(7) Uani 1 1 d . . . . .
H7 H 0.5953 0.2764 0.3552 0.017 Uiso 1 1 calc R . . . .
H1 H 0.345(3) 0.046(3) 0.568(3) 0.012(11) Uiso 1 1 d . . . . .

loop_
_atom_site_aniso_label
_atom_site_aniso_U_11
_atom_site_aniso_U_22
_atom_site_aniso_U_33
_atom_site_aniso_U_23
_atom_site_aniso_U_13
_atom_site_aniso_U_12
Br1' 0.01829(15) 0.01340(16) 0.01005(14) 0.00090(12) 0.00071(11) -0.00238(13)
Br1 0.01739(15) 0.01705(17) 0.00892(13) -0.00058(12) 0.00250(11) -0.00452(13)
F1 0.0172(10) 0.0168(11) 0.0227(11) 0.0031(8) 0.0021(9) 0.0052(8)
F4' 0.0220(11) 0.0275(13) 0.0200(11) 0.0042(9) 0.0027(9) 0.0149(10)
F2' 0.0169(10) 0.0301(13) 0.0181(10) -0.0010(9) -0.0043(8) -0.0007(9)
F4 0.0267(12) 0.0233(13) 0.0182(11) -0.0093(9) 0.0039(9) -0.0073(10)
F6' 0.0224(11) 0.0306(12) 0.0169(10) -0.0051(9) 0.0031(9) 0.0144(10)
O1' 0.0116(10) 0.0147(13) 0.0165(12) 0.0049(9) 0.0036(9) 0.0010(9)
F6 0.0135(9) 0.0220(12) 0.0254(11) -0.0007(9) -0.0042(8) 0.0017(9)
F3 0.0285(11) 0.0102(10) 0.0337(12) 0.0022(9) 0.0112(9) -0.0001(9)
O1 0.0157(12) 0.0126(13) 0.0138(11) -0.0013(9) 0.0063(9) -0.0005(10)
F1' 0.0232(11) 0.0172(11) 0.0256(11) -0.0086(9) 0.0028(9) 0.0013(9)
O3 0.0180(12) 0.0127(13) 0.0280(14) -0.0064(10) 0.0028(11) 0.0016(10)
F2 0.0299(12) 0.0186(12) 0.0230(11) 0.0012(9) 0.0138(9) 0.0111(10)
O3' 0.0123(11) 0.0177(14) 0.0226(13) -0.0027(10) 0.0023(10) 0.0043(10)
F3' 0.0270(11) 0.0285(13) 0.0268(13) 0.0029(10) -0.0009(10) -0.0171(10)
F5 0.0216(11) 0.0254(12) 0.0248(11) -0.0018(9) 0.0036(9) -0.0121(10)
O2 0.0102(10) 0.0138(13) 0.0228(12) -0.0059(10) -0.0006(9) 0.0016(9)
O2' 0.0132(11) 0.0111(12) 0.0205(12) -0.0056(9) 0.0015(9) 0.0012(9)
F5' 0.0153(10) 0.0396(15) 0.0454(14) 0.0063(12) 0.0162(10) 0.0016(10)
C10 0.0117(14) 0.0117(16) 0.0135(15) -0.0018(12) 0.0050(12) -0.0015(13)
C11' 0.0165(16) 0.0156(18) 0.0231(18) -0.0075(14) 0.0011(14) -0.0031(14)
C11 0.0140(15) 0.021(2) 0.0215(17) -0.0052(15) -0.0012(13) -0.0037(14)
C10' 0.0149(15) 0.0109(16) 0.0108(14) 0.0013(12) 0.0031(12) 0.0010(13)
C5' 0.0143(15) 0.0110(16) 0.0070(13) -0.0005(11) 0.0021(12) 0.0032(13)
C9 0.0132(15) 0.0133(17) 0.0134(15) -0.0012(12) 0.0013(12) 0.0026(13)
C8 0.0149(15) 0.0199(19) 0.0094(15) 0.0040(13) 0.0023(12) 0.0016(14)
C3 0.0221(17) 0.0116(17) 0.0154(16) 0.0006(13) 0.0077(14) 0.0025(14)
C4' 0.0098(14) 0.0067(15) 0.0144(15) 0.0000(11) 0.0035(12) 0.0030(12)
C5 0.0085(13) 0.0113(16) 0.0087(14) 0.0007(11) 0.0005(11) 0.0052(12)
C4 0.0087(14) 0.0097(15) 0.0126(15) -0.0008(12) 0.0008(12) 0.0021(12)
C6 0.0074(13) 0.0124(16) 0.0161(16) -0.0017(12) 0.0022(12) 0.0029(12)
C9' 0.0159(15) 0.0120(16) 0.0137(15) 0.0003(12) 0.0028(13) 0.0029(13)
C2' 0.0087(14) 0.0125(17) 0.0156(15) 0.0008(12) 0.0029(12) -0.0013(12)
C7' 0.0174(15) 0.0124(16) 0.0162(15) 0.0003(13) 0.0068(13) -0.0008(13)
C6' 0.0099(14) 0.0090(16) 0.0156(16) -0.0029(12) 0.0030(12) 0.0016(12)
C8' 0.0218(17) 0.0145(18) 0.0129(16) -0.0010(13) 0.0056(13) -0.0005(14)
C3' 0.0176(17) 0.0165(19) 0.0172(17) 0.0016(14) 0.0000(14) -0.0044(14)
C1' 0.0145(16) 0.0196(19) 0.0185(17) 0.0013(14) 0.0031(13) 0.0050(14)
C2 0.0117(14) 0.0105(16) 0.0129(15) -0.0011(12) 0.0033(12) -0.0003(12)
C1 0.0171(16) 0.0162(18) 0.0165(16) -0.0022(14) 0.0036(13) -0.0012(14)
C7 0.0123(15) 0.0136(16) 0.0165(16) 0.0017(13) 0.0036(12) 0.0005(13)

loop_
_atom_type_symbol
_atom_type_description
_atom_type_scat_dispersion_real
_atom_type_scat_dispersion_imag
_atom_type_scat_source
C C 0.0033 0.0016 'International Tables Vol C Tables 4.2.6.8 and 6.1.1.4'
H H 0.0000 0.0000 'International Tables Vol C Tables 4.2.6.8 and 6.1.1.4'
Br Br -0.2901 2.4595 'International Tables Vol C Tables 4.2.6.8 and 6.1.1.4'
F F 0.0171 0.0103 'International Tables Vol C Tables 4.2.6.8 and 6.1.1.4'
O O 0.0106 0.0060 'International Tables Vol C Tables 4.2.6.8 and 6.1.1.4'

loop_
_geom_angle_atom_site_label_1
_geom_angle_atom_site_label_2
_geom_angle_atom_site_label_3
_geom_angle
_geom_angle_site_symmetry_1
_geom_angle_site_symmetry_3
_geom_angle_publ_flag
C2' O1' H1' 109.5 . . ?
C2 O1 H1 108(3) . . ?
C10 O2 C11 116.1(3) . . ?
C10' O2' C11' 115.5(3) . . ?
O3 C10 O2 124.1(3) . . ?
O3 C10 C6 124.1(3) . . ?
O2 C10 C6 111.7(3) . . ?
O2' C11' H11A 109.5 . . ?
O2' C11' H11B 109.5 . . ?
O2' C11' H11C 109.5 . . ?
H11A C11' H11B 109.5 . . ?
H11A C11' H11C 109.5 . . ?
H11B C11' H11C 109.5 . . ?
O2 C11 H11D 109.5 . . ?
O2 C11 H11E 109.5 . . ?
O2 C11 H11F 109.5 . . ?
H11D C11 H11E 109.5 . . ?
H11D C11 H11F 109.5 . . ?
H11E C11 H11F 109.5 . . ?
O3' C10' O2' 123.6(3) . . ?
O3' C10' C6' 124.2(3) . . ?
O2' C10' C6' 112.1(3) . . ?
C4' C5' Br1' 125.4(2) . . ?
C6' C5' Br1' 114.4(2) . . ?
C6' C5' C4' 120.2(3) . . ?
C8 C9 H9 119.0 . . ?
C8 C9 C4 121.9(3) . . ?
C4 C9 H9 119.0 . . ?
C9 C8 H8 120.0 . . ?
C7 C8 C9 120.1(3) . . ?
C7 C8 H8 120.0 . . ?
F1 C3 F3 107.9(3) . . ?
F1 C3 F2 107.9(3) . . ?
F1 C3 C2 109.7(3) . . ?
F3 C3 F2 107.6(3) . . ?
F3 C3 C2 112.0(3) . . ?
F2 C3 C2 111.6(3) . . ?
C5' C4' C2' 123.6(3) . . ?
C9' C4' C5' 117.3(3) . . ?
C9' C4' C2' 119.0(3) . . ?
C4 C5 Br1 125.4(2) . . ?
C6 C5 Br1 114.6(2) . . ?
C6 C5 C4 120.0(3) . . ?
C9 C4 C5 117.4(3) . . ?
C9 C4 C2 118.9(3) . . ?
C5 C4 C2 123.5(3) . . ?
C5 C6 C10 121.0(3) . . ?
C7 C6 C10 117.8(3) . . ?
C7 C6 C5 121.2(3) . . ?
C4' C9' H9' 118.7 . . ?
C8' C9' C4' 122.6(3) . . ?
C8' C9' H9' 118.7 . . ?
O1' C2' C4' 115.0(3) . . ?
O1' C2' C3' 105.8(3) . . ?
O1' C2' C1' 105.6(3) . . ?
C4' C2' C3' 113.0(3) . . ?
C4' C2' C1' 108.1(3) . . ?
C1' C2' C3' 108.9(3) . . ?
C6' C7' H7' 120.0 . . ?
C6' C7' C8' 120.0(3) . . ?
C8' C7' H7' 120.0 . . ?
C5' C6' C10' 121.9(3) . . ?
C7' C6' C10' 117.4(3) . . ?
C7' C6' C5' 120.7(3) . . ?
C9' C8' H8' 120.4 . . ?
C7' C8' C9' 119.2(3) . . ?
C7' C8' H8' 120.4 . . ?
F2' C3' F1' 107.9(3) . . ?
F2' C3' C2' 114.9(3) . . ?
F1' C3' C2' 109.5(3) . . ?
F3' C3' F2' 106.8(3) . . ?
F3' C3' F1' 106.7(3) . . ?
F3' C3' C2' 110.6(3) . . ?
F4' C1' F5' 107.4(3) . . ?
F4' C1' C2' 111.1(3) . . ?
F6' C1' F4' 108.1(3) . . ?
F6' C1' F5' 107.7(3) . . ?
F6' C1' C2' 110.2(3) . . ?
F5' C1' C2' 112.2(3) . . ?
O1 C2 C3 105.1(3) . . ?
O1 C2 C4 115.3(3) . . ?
O1 C2 C1 105.2(2) . . ?
C3 C2 C1 109.9(3) . . ?
C4 C2 C3 108.4(2) . . ?
C4 C2 C1 112.6(3) . . ?
F4 C1 C2 113.8(3) . . ?
F6 C1 F4 107.9(3) . . ?
F6 C1 C2 110.3(3) . . ?
F5 C1 F4 106.1(3) . . ?
F5 C1 F6 107.4(3) . . ?
F5 C1 C2 110.9(3) . . ?
C8 C7 H7 120.3 . . ?
C6 C7 C8 119.4(3) . . ?
C6 C7 H7 120.3 . . ?

loop_
_geom_bond_atom_site_label_1
_geom_bond_atom_site_label_2
_geom_bond_distance
_geom_bond_site_symmetry_2
_geom_bond_publ_flag
Br1' C5' 1.900(3) . ?
Br1 C5 1.898(3) . ?
F1 C3 1.327(4) . ?
F4' C1' 1.336(4) . ?
F2' C3' 1.334(4) . ?
F4 C1 1.352(4) . ?
F6' C1' 1.330(4) . ?
O1' H1' 0.8400 . ?
O1' C2' 1.395(4) . ?
F6 C1 1.333(4) . ?
F3 C3 1.332(4) . ?
O1 C2 1.396(4) . ?
O1 H1 0.78(4) . ?
F1' C3' 1.344(4) . ?
O3 C10 1.211(4) . ?
F2 C3 1.336(4) . ?
O3' C10' 1.208(4) . ?
F3' C3' 1.333(4) . ?
F5 C1 1.332(4) . ?
O2 C10 1.312(4) . ?
O2 C11 1.451(4) . ?
O2' C11' 1.453(4) . ?
O2' C10' 1.329(4) . ?
F5' C1' 1.336(4) . ?
C10 C6 1.502(5) . ?
C11' H11A 0.9800 . ?
C11' H11B 0.9800 . ?
C11' H11C 0.9800 . ?
C11 H11D 0.9800 . ?
C11 H11E 0.9800 . ?
C11 H11F 0.9800 . ?
C10' C6' 1.498(5) . ?
C5' C4' 1.407(5) . ?
C5' C6' 1.405(4) . ?
C9 H9 0.9500 . ?
C9 C8 1.388(5) . ?
C9 C4 1.403(4) . ?
C8 H8 0.9500 . ?
C8 C7 1.385(5) . ?
C3 C2 1.546(5) . ?
C4' C9' 1.396(4) . ?
C4' C2' 1.544(4) . ?
C5 C4 1.408(5) . ?
C5 C6 1.406(5) . ?
C4 C2 1.542(4) . ?
C6 C7 1.380(4) . ?
C9' H9' 0.9500 . ?
C9' C8' 1.392(5) . ?
C2' C3' 1.565(5) . ?
C2' C1' 1.547(5) . ?
C7' H7' 0.9500 . ?
C7' C6' 1.383(5) . ?
C7' C8' 1.383(5) . ?
C8' H8' 0.9500 . ?
C2 C1 1.565(5) . ?
C7 H7 0.9500 . ?
